data_7020714
loop_
_publ_author_name
'Boymans, Evert'
'Janssen, Mich\`ele'
'M\"uller, Christian'
'Lutz, Martin'
'Vogt, Dieter'

_publ_section_title
;
 Rh-catalyzed linear hydroformylation of styrene.
;
_journal_issue 1
_journal_name_full 'Dalton transactions (Cambridge, England : 2003)'
_journal_page_first 137
_journal_page_last 142
_journal_paper_doi 10.1039/c2dt31738a
_journal_volume 42
_journal_year 2013
_chemical_formula_moiety 'C41 H35 N4 O4 P2 Rh, 1.5(C7 H8)'
_chemical_formula_sum 'C51.5 H47 N4 O4 P2 Rh'
_chemical_formula_weight 950.78
_chemical_name_systematic
;
?
;
_space_group_IT_number 29
_symmetry_cell_setting orthorhombic
_symmetry_space_group_name_Hall 'P 2c -2ac'
_symmetry_space_group_name_H-M 'P c a 21'
_atom_sites_solution_hydrogens geom
_atom_sites_solution_primary direct
_atom_sites_solution_secondary difmap
_audit_creation_method SHELXL-97
_cell_angle_alpha 90.00
_cell_angle_beta 90.00
_cell_angle_gamma 90.00
_cell_formula_units_Z 8
_cell_length_a 36.3887(6)
_cell_length_b 15.4752(2)
_cell_length_c 16.0031(2)
_cell_measurement_reflns_used 89928
_cell_measurement_temperature 150(2)
_cell_measurement_theta_max 27.50
_cell_measurement_theta_min 1.68
_cell_volume 9011.7(2)
_computing_cell_refinement Peakref
_computing_data_collection 'Nonius COLLECT'
_computing_data_reduction 'Eval15, Sadabs'
_computing_structure_refinement 'SHELXL-97 (Sheldrick, 1997)'
_computing_structure_solution 'SHELXS-97 (Sheldrick, 1990)'
_diffrn_ambient_temperature 150(2)
_diffrn_measured_fraction_theta_full 0.999
_diffrn_measured_fraction_theta_max 0.999
_diffrn_measurement_device_type 'Nonius KappaCCD'
_diffrn_measurement_method '\f and \w scans'
_diffrn_radiation_monochromator graphite
_diffrn_radiation_source 'rotating anode'
_diffrn_radiation_type MoK\a
_diffrn_radiation_wavelength 0.71073
_diffrn_reflns_av_R_equivalents 0.0343
_diffrn_reflns_av_sigmaI/netI 0.0284
_diffrn_reflns_limit_h_max 47
_diffrn_reflns_limit_h_min -47
_diffrn_reflns_limit_k_max 20
_diffrn_reflns_limit_k_min -20
_diffrn_reflns_limit_l_max 20
_diffrn_reflns_limit_l_min -20
_diffrn_reflns_number 107970
_diffrn_reflns_theta_full 27.48
_diffrn_reflns_theta_max 27.48
_diffrn_reflns_theta_min 1.69
_exptl_absorpt_coefficient_mu 0.501
_exptl_absorpt_correction_T_max 0.7456
_exptl_absorpt_correction_T_min 0.5944
_exptl_absorpt_correction_type multi-scan
_exptl_absorpt_process_details SADABS-2008/1
_exptl_crystal_colour 'pale yellow'
_exptl_crystal_density_diffrn 1.402
_exptl_crystal_density_method 'not measured'
_exptl_crystal_description needle
_exptl_crystal_F_000 3928
_exptl_crystal_size_max 0.63
_exptl_crystal_size_mid 0.18
_exptl_crystal_size_min 0.06
_refine_diff_density_max 0.322
_refine_diff_density_min -0.284
_refine_diff_density_rms 0.050
_refine_ls_abs_structure_details 'Flack H D (1983), Acta Cryst. A39, 876-881'
_refine_ls_abs_structure_Flack 0.483(11)
_refine_ls_extinction_method none
_refine_ls_goodness_of_fit_ref 1.029
_refine_ls_hydrogen_treatment constr
_refine_ls_matrix_type full
_refine_ls_number_parameters 1319
_refine_ls_number_reflns 20596
_refine_ls_number_restraints 688
_refine_ls_restrained_S_all 1.041
_refine_ls_R_factor_all 0.0367
_refine_ls_R_factor_gt 0.0278
_refine_ls_shift/su_max 0.003
_refine_ls_shift/su_mean 0.000
_refine_ls_structure_factor_coef Fsqd
_refine_ls_weighting_details 'calc w=1/[\s^2^(Fo^2^)+(0.0278P)^2^+3.7949P] where P=(Fo^2^+2Fc^2^)/3'
_refine_ls_weighting_scheme calc
_refine_ls_wR_factor_gt 0.0601
_refine_ls_wR_factor_ref 0.0638
_reflns_number_gt 18328
_reflns_number_total 20596
_reflns_threshold_expression I>2\s(I)
_cod_data_source_file c2dt31738a.txt
_cod_data_source_block l0039a
_cod_original_formula_sum 'C51.50 H47 N4 O4 P2 Rh'
_cod_database_code 7020714

loop_
_symmetry_equiv_pos_as_xyz
'x, y, z'
'-x, -y, z+1/2'
'-x+1/2, y, z+1/2'
'x+1/2, -y, z'

loop_
_atom_site_label
_atom_site_type_symbol
_atom_site_fract_x
_atom_site_fract_y
_atom_site_fract_z
_atom_site_U_iso_or_equiv
_atom_site_adp_type
_atom_site_occupancy
_atom_site_symmetry_multiplicity
_atom_site_calc_flag
_atom_site_refinement_flags
_atom_site_disorder_assembly
_atom_site_disorder_group
Rh1 Rh 0.130259(4) 0.139829(10) 0.380133(12) 0.01893(4) Uani 1 1 d . . .
P11 P 0.103634(15) 0.23447(4) 0.45952(4) 0.01790(12) Uani 1 1 d . . .
P21 P 0.158569(14) 0.22625(4) 0.29703(4) 0.01946(11) Uani 1 1 d . . .
O11 O 0.11316(4) 0.33544(10) 0.47276(11) 0.0213(4) Uani 1 1 d . . .
O21 O 0.19008(4) 0.29229(10) 0.32841(11) 0.0237(4) Uani 1 1 d . . .
O31 O 0.15481(5) 0.04030(10) 0.31693(11) 0.0299(4) Uani 1 1 d . . .
O41 O 0.10416(4) 0.04957(10) 0.45368(11) 0.0238(4) Uani 1 1 d . . .
N11 N 0.10806(5) 0.21051(12) 0.56334(13) 0.0211(4) Uani 1 1 d . . .
N21 N 0.05726(5) 0.23896(12) 0.45284(14) 0.0225(4) Uani 1 1 d . . .
N31 N 0.18522(5) 0.17742(13) 0.22229(13) 0.0236(4) Uani 1 1 d . . .
N41 N 0.13368(5) 0.29117(13) 0.23318(14) 0.0238(5) Uani 1 1 d . . .
C11 C 0.11953(6) 0.39942(14) 0.41221(15) 0.0201(5) Uani 1 1 d . . .
C21 C 0.08963(6) 0.43490(15) 0.36912(18) 0.0248(5) Uani 1 1 d . . .
H21 H 0.0656 0.4123 0.3764 0.030 Uiso 1 1 calc R . .
C31 C 0.09590(7) 0.50272(16) 0.31649(17) 0.0293(6) Uani 1 1 d . . .
H31 H 0.0759 0.5271 0.2863 0.035 Uiso 1 1 calc R . .
C41 C 0.13131(6) 0.53719(14) 0.30613(18) 0.0252(5) Uani 1 1 d . . .
C51 C 0.13828(9) 0.60895(18) 0.25207(19) 0.0372(7) Uani 1 1 d . . .
H51 H 0.1184 0.6353 0.2231 0.045 Uiso 1 1 calc R . .
C61 C 0.17286(10) 0.63990(18) 0.24164(19) 0.0452(8) Uani 1 1 d . . .
H61 H 0.1770 0.6883 0.2063 0.054 Uiso 1 1 calc R . .
C71 C 0.20265(8) 0.60061(17) 0.28291(18) 0.0405(7) Uani 1 1 d . . .
H71 H 0.2269 0.6215 0.2737 0.049 Uiso 1 1 calc R . .
C81 C 0.19708(7) 0.53271(16) 0.33606(16) 0.0300(6) Uani 1 1 d . . .
H81 H 0.2174 0.5076 0.3642 0.036 Uiso 1 1 calc R . .
C91 C 0.16150(7) 0.49956(15) 0.34958(15) 0.0229(5) Uani 1 1 d . . .
C101 C 0.15479(6) 0.42902(14) 0.40406(14) 0.0188(5) Uani 1 1 d . . .
C111 C 0.19905(6) 0.30942(16) 0.41207(16) 0.0235(5) Uani 1 1 d . . .
C121 C 0.22398(7) 0.25462(17) 0.45223(18) 0.0319(6) Uani 1 1 d . . .
H121 H 0.2320 0.2029 0.4260 0.038 Uiso 1 1 calc R . .
C131 C 0.23662(7) 0.27672(19) 0.53012(18) 0.0353(6) Uani 1 1 d . . .
H131 H 0.2537 0.2401 0.5578 0.042 Uiso 1 1 calc R . .
C141 C 0.22457(6) 0.35314(18) 0.56955(17) 0.0300(6) Uani 1 1 d . . .
C151 C 0.23777(7) 0.3786(2) 0.64982(19) 0.0408(7) Uani 1 1 d . . .
H151 H 0.2555 0.3438 0.6776 0.049 Uiso 1 1 calc R . .
C161 C 0.22534(8) 0.4516(2) 0.68686(19) 0.0432(8) Uani 1 1 d . . .
H161 H 0.2348 0.4680 0.7399 0.052 Uiso 1 1 calc R . .
C171 C 0.19856(8) 0.50355(19) 0.64779(19) 0.0366(7) Uani 1 1 d . . .
H171 H 0.1900 0.5544 0.6747 0.044 Uiso 1 1 calc R . .
C181 C 0.18484(7) 0.48082(17) 0.57110(16) 0.0279(6) Uani 1 1 d . . .
H181 H 0.1664 0.5155 0.5457 0.034 Uiso 1 1 calc R . .
C191 C 0.19781(6) 0.40631(16) 0.52952(16) 0.0245(5) Uani 1 1 d . . .
C201 C 0.18497(6) 0.38220(15) 0.44838(15) 0.0202(5) Uani 1 1 d . . .
C211 C 0.13978(7) 0.22296(16) 0.60973(18) 0.0276(6) Uani 1 1 d . . .
H211 H 0.1615 0.2510 0.5908 0.033 Uiso 1 1 calc R . .
C221 C 0.13463(8) 0.18831(17) 0.68663(19) 0.0322(6) Uani 1 1 d . . .
H221 H 0.1518 0.1887 0.7313 0.039 Uiso 1 1 calc R . .
C231 C 0.09933(8) 0.15179(18) 0.68841(18) 0.0354(7) Uani 1 1 d . . .
H231 H 0.0884 0.1230 0.7346 0.042 Uiso 1 1 calc R . .
C241 C 0.08339(7) 0.16496(18) 0.61205(18) 0.0324(6) Uani 1 1 d . . .
H241 H 0.0596 0.1462 0.5955 0.039 Uiso 1 1 calc R . .
C251 C 0.03417(7) 0.29411(17) 0.49710(18) 0.0291(6) Uani 1 1 d . . .
H251 H 0.0418 0.3419 0.5301 0.035 Uiso 1 1 calc R . .
C261 C -0.00089(7) 0.26835(19) 0.4853(2) 0.0363(7) Uani 1 1 d . . .
H261 H -0.0222 0.2952 0.5076 0.044 Uiso 1 1 calc R . .
C271 C -0.00006(7) 0.1944(2) 0.4339(2) 0.0472(8) Uani 1 1 d . . .
H271 H -0.0208 0.1618 0.4164 0.057 Uiso 1 1 calc R . .
C281 C 0.03517(7) 0.17793(17) 0.41412(18) 0.0318(6) Uani 1 1 d . . .
H281 H 0.0435 0.1322 0.3794 0.038 Uiso 1 1 calc R . .
C291 C 0.17160(8) 0.14033(18) 0.15048(17) 0.0335(6) Uani 1 1 d . . .
H291 H 0.1476 0.1492 0.1285 0.040 Uiso 1 1 calc R . .
C301 C 0.19782(8) 0.08918(18) 0.11606(18) 0.0374(7) Uani 1 1 d . . .
H301 H 0.1957 0.0566 0.0660 0.045 Uiso 1 1 calc R . .
C311 C 0.22883(8) 0.09341(19) 0.16858(18) 0.0392(7) Uani 1 1 d . . .
H311 H 0.2515 0.0644 0.1600 0.047 Uiso 1 1 calc R . .
C321 C 0.22052(7) 0.14629(18) 0.23369(17) 0.0336(6) Uani 1 1 d . . .
H321 H 0.2363 0.1596 0.2793 0.040 Uiso 1 1 calc R . .
C331 C 0.09662(7) 0.27912(17) 0.21471(18) 0.0300(6) Uani 1 1 d . . .
H331 H 0.0804 0.2413 0.2434 0.036 Uiso 1 1 calc R . .
C341 C 0.08762(8) 0.32998(19) 0.1493(2) 0.0378(7) Uani 1 1 d . . .
H341 H 0.0641 0.3346 0.1239 0.045 Uiso 1 1 calc R . .
C351 C 0.11985(8) 0.3753(2) 0.1256(2) 0.0401(7) Uani 1 1 d . . .
H351 H 0.1216 0.4159 0.0813 0.048 Uiso 1 1 calc R . .
C361 C 0.14750(8) 0.35103(17) 0.17643(19) 0.0343(6) Uani 1 1 d . . .
H361 H 0.1721 0.3713 0.1739 0.041 Uiso 1 1 calc R . .
C371 C 0.17499(10) -0.09762(19) 0.2769(2) 0.0516(9) Uani 1 1 d . . .
H37A H 0.1868 -0.0624 0.2337 0.077 Uiso 1 1 d . . .
H37B H 0.1594 -0.1413 0.2507 0.077 Uiso 1 1 d . . .
H37C H 0.1939 -0.1262 0.3107 0.077 Uiso 1 1 d . . .
C381 C 0.15194(8) -0.04061(16) 0.33232(18) 0.0311(6) Uani 1 1 d . . .
C391 C 0.13069(7) -0.07729(16) 0.3954(2) 0.0316(7) Uani 1 1 d . . .
H391 H 0.1311 -0.1385 0.4001 0.038 Uiso 1 1 calc R . .
C401 C 0.10906(7) -0.03245(16) 0.45188(17) 0.0261(5) Uani 1 1 d . . .
C411 C 0.08853(7) -0.08155(18) 0.5184(2) 0.0357(6) Uani 1 1 d . . .
H41A H 0.0886 -0.0482 0.5704 0.053 Uiso 1 1 d . . .
H41B H 0.1005 -0.1375 0.5277 0.053 Uiso 1 1 d . . .
H41C H 0.0631 -0.0909 0.5002 0.053 Uiso 1 1 d . . .
Rh2 Rh 0.359498(5) 0.647391(11) 0.298964(12) 0.02331(4) Uani 1 1 d . . .
P12 P 0.389247(16) 0.73567(4) 0.21906(4) 0.02024(13) Uani 1 1 d . . .
P22 P 0.332626(15) 0.74051(4) 0.37818(5) 0.02164(12) Uani 1 1 d . . .
O12 O 0.38227(4) 0.83736(10) 0.20450(11) 0.0215(4) Uani 1 1 d . . .
O22 O 0.30452(4) 0.81436(11) 0.34686(11) 0.0250(4) Uani 1 1 d . . .
O32 O 0.33186(5) 0.55136(11) 0.36172(12) 0.0348(5) Uani 1 1 d . . .
O42 O 0.38627(5) 0.55269(10) 0.23165(12) 0.0305(4) Uani 1 1 d . . .
N12 N 0.38413(5) 0.70945(13) 0.11589(13) 0.0234(4) Uani 1 1 d . . .
N22 N 0.43572(5) 0.73359(12) 0.22645(14) 0.0234(4) Uani 1 1 d . . .
N32 N 0.30322(5) 0.69793(13) 0.45120(13) 0.0265(4) Uani 1 1 d . . .
N42 N 0.35971(5) 0.79908(13) 0.44372(15) 0.0249(5) Uani 1 1 d . . .
C12 C 0.37968(6) 0.90261(14) 0.26420(15) 0.0204(5) Uani 1 1 d . . .
C22 C 0.41123(6) 0.92910(14) 0.30799(18) 0.0242(5) Uani 1 1 d . . .
H22 H 0.4340 0.8998 0.3008 0.029 Uiso 1 1 calc R . .
C32 C 0.40845(7) 0.99803(15) 0.36126(16) 0.0271(6) Uani 1 1 d . . .
H32 H 0.4294 1.0155 0.3922 0.032 Uiso 1 1 calc R . .
C42 C 0.37512(6) 1.04381(14) 0.37135(18) 0.0235(5) Uani 1 1 d . . .
C52 C 0.37270(7) 1.11753(17) 0.42203(18) 0.0305(6) Uani 1 1 d . . .
H52 H 0.3938 1.1367 0.4517 0.037 Uiso 1 1 calc R . .
C62 C 0.34057(8) 1.16205(18) 0.42938(18) 0.0376(7) Uani 1 1 d . . .
H62 H 0.3395 1.2124 0.4633 0.045 Uiso 1 1 calc R . .
C72 C 0.30925(7) 1.13353(18) 0.3870(2) 0.0398(6) Uani 1 1 d . . .
H72 H 0.2869 1.1645 0.3930 0.048 Uiso 1 1 calc R . .
C82 C 0.31024(7) 1.06210(16) 0.33723(17) 0.0294(6) Uani 1 1 d . . .
H82 H 0.2886 1.0437 0.3093 0.035 Uiso 1 1 calc R . .
C92 C 0.34331(6) 1.01496(14) 0.32682(15) 0.0197(5) Uani 1 1 d . . .
C102 C 0.34623(6) 0.94243(14) 0.27223(14) 0.0187(5) Uani 1 1 d . . .
C112 C 0.29637(6) 0.83552(16) 0.26361(16) 0.0230(5) Uani 1 1 d . . .
C122 C 0.26811(7) 0.79060(16) 0.22264(18) 0.0314(6) Uani 1 1 d . . .
H122 H 0.2563 0.7434 0.2494 0.038 Uiso 1 1 calc R . .
C132 C 0.25771(7) 0.81497(17) 0.14434(18) 0.0312(6) Uani 1 1 d . . .
H132 H 0.2389 0.7839 0.1163 0.037 Uiso 1 1 calc R . .
C142 C 0.27455(6) 0.88574(16) 0.10456(16) 0.0246(5) Uani 1 1 d . . .
C152 C 0.26371(7) 0.91338(17) 0.02314(17) 0.0304(6) Uani 1 1 d . . .
H152 H 0.2449 0.8830 -0.0057 0.037 Uiso 1 1 calc R . .
C162 C 0.28006(7) 0.98300(18) -0.01365(18) 0.0323(6) Uani 1 1 d . . .
H162 H 0.2723 1.0012 -0.0676 0.039 Uiso 1 1 calc R . .
C172 C 0.30826(7) 1.02788(17) 0.02779(17) 0.0284(6) Uani 1 1 d . . .
H172 H 0.3192 1.0768 0.0019 0.034 Uiso 1 1 calc R . .
C182 C 0.32010(6) 1.00185(15) 0.10508(16) 0.0232(5) Uani 1 1 d . . .
H182 H 0.3397 1.0317 0.1316 0.028 Uiso 1 1 calc R . .
C192 C 0.30331(6) 0.93084(14) 0.14561(15) 0.0194(5) Uani 1 1 d . . .
C202 C 0.31436(6) 0.90390(14) 0.22788(16) 0.0196(5) Uani 1 1 d . . .
C212 C 0.35227(8) 0.72261(17) 0.07015(18) 0.0315(6) Uani 1 1 d . . .
H212 H 0.3311 0.7528 0.0889 0.038 Uiso 1 1 calc R . .
C222 C 0.35649(8) 0.68508(18) -0.00603(19) 0.0358(7) Uani 1 1 d . . .
H222 H 0.3391 0.6853 -0.0503 0.043 Uiso 1 1 calc R . .
C232 C 0.39148(9) 0.64581(19) -0.0070(2) 0.0399(7) Uani 1 1 d . . .
H232 H 0.4018 0.6140 -0.0521 0.048 Uiso 1 1 calc R . .
C242 C 0.40790(8) 0.66143(19) 0.06748(19) 0.0355(6) Uani 1 1 d . . .
H242 H 0.4317 0.6425 0.0836 0.043 Uiso 1 1 calc R . .
C252 C 0.46029(7) 0.78611(17) 0.18281(18) 0.0300(6) Uani 1 1 d . . .
H252 H 0.4536 0.8327 0.1473 0.036 Uiso 1 1 calc R . .
C262 C 0.49474(7) 0.76052(19) 0.1988(2) 0.0376(7) Uani 1 1 d . . .
H262 H 0.5166 0.7854 0.1772 0.045 Uiso 1 1 calc R . .
C272 C 0.49233(8) 0.6891(2) 0.2545(2) 0.0507(9) Uani 1 1 d . . .
H272 H 0.5125 0.6576 0.2767 0.061 Uiso 1 1 calc R . .
C282 C 0.45631(8) 0.67342(18) 0.27035(19) 0.0378(7) Uani 1 1 d . . .
H282 H 0.4469 0.6291 0.3054 0.045 Uiso 1 1 calc R . .
C292 C 0.31422(8) 0.65086(18) 0.51986(18) 0.0369(7) Uani 1 1 d . . .
H292 H 0.3385 0.6485 0.5416 0.044 Uiso 1 1 calc R . .
C302 C 0.28455(9) 0.60838(19) 0.55129(18) 0.0410(7) Uani 1 1 d . . .
H302 H 0.2844 0.5710 0.5984 0.049 Uiso 1 1 calc R . .
C312 C 0.25390(9) 0.6300(2) 0.50088(18) 0.0460(8) Uani 1 1 d . . .
H312 H 0.2294 0.6105 0.5085 0.055 Uiso 1 1 calc R . .
C322 C 0.26591(8) 0.68370(19) 0.43979(17) 0.0377(7) Uani 1 1 d . . .
H322 H 0.2512 0.7076 0.3964 0.045 Uiso 1 1 calc R . .
C332 C 0.39593(7) 0.77865(17) 0.46338(18) 0.0310(6) Uani 1 1 d . . .
H332 H 0.4106 0.7364 0.4361 0.037 Uiso 1 1 calc R . .
C342 C 0.40680(8) 0.8297(2) 0.5285(2) 0.0383(7) Uani 1 1 d . . .
H342 H 0.4303 0.8296 0.5542 0.046 Uiso 1 1 calc R . .
C352 C 0.37669(8) 0.8827(2) 0.5508(2) 0.0398(7) Uani 1 1 d . . .
H352 H 0.3763 0.9243 0.5943 0.048 Uiso 1 1 calc R . .
C362 C 0.34845(8) 0.86310(17) 0.49846(18) 0.0333(6) Uani 1 1 d . . .
H362 H 0.3248 0.8892 0.4993 0.040 Uiso 1 1 calc R . .
C372 C 0.31190(10) 0.4163(2) 0.4094(2) 0.0516(9) Uani 1 1 d . . .
H37D H 0.3220 0.4160 0.4662 0.077 Uiso 1 1 d . . .
H37E H 0.3110 0.3569 0.3881 0.077 Uiso 1 1 d . . .
H37F H 0.2871 0.4406 0.4103 0.077 Uiso 1 1 d . . .
C382 C 0.33619(8) 0.47033(17) 0.35344(18) 0.0363(7) Uani 1 1 d . . .
C392 C 0.36001(7) 0.42980(15) 0.2984(3) 0.0366(6) Uani 1 1 d . . .
H392 H 0.3609 0.3685 0.3002 0.044 Uiso 1 1 calc R . .
C402 C 0.38276(8) 0.47071(17) 0.24053(19) 0.0322(6) Uani 1 1 d . . .
C412 C 0.40546(8) 0.41872(18) 0.1803(2) 0.0417(7) Uani 1 1 d . . .
H41D H 0.3966 0.4286 0.1232 0.063 Uiso 1 1 d . . .
H41E H 0.4033 0.3572 0.1939 0.063 Uiso 1 1 d . . .
H41F H 0.4313 0.4365 0.1844 0.063 Uiso 1 1 d . . .
C13A C 0.4752(3) -0.0095(5) 0.7355(8) 0.063(4) Uani 0.55(2) 1 d PDU A 1
C23A C 0.4433(2) 0.0337(6) 0.7112(8) 0.051(3) Uani 0.55(2) 1 d PDU A 1
H23A H 0.4246 0.0465 0.7508 0.061 Uiso 0.55(2) 1 calc PR A 1
C33A C 0.4394(2) 0.0573(7) 0.6291(9) 0.067(3) Uani 0.55(2) 1 d PDU A 1
H33A H 0.4178 0.0863 0.6113 0.080 Uiso 0.55(2) 1 calc PR A 1
C43A C 0.4671(3) 0.0389(6) 0.5715(7) 0.070(3) Uani 0.55(2) 1 d PDU A 1
H43A H 0.4647 0.0565 0.5149 0.085 Uiso 0.55(2) 1 calc PR A 1
C53A C 0.4980(3) -0.0052(8) 0.5976(6) 0.057(3) Uani 0.55(2) 1 d PDU A 1
H53A H 0.5165 -0.0195 0.5581 0.069 Uiso 0.55(2) 1 calc PR A 1
C63A C 0.5025(3) -0.0286(8) 0.6793(6) 0.047(3) Uani 0.55(2) 1 d PDU A 1
H63A H 0.5242 -0.0576 0.6968 0.057 Uiso 0.55(2) 1 calc PR A 1
C73A C 0.4790(5) -0.0337(8) 0.8237(8) 0.106(5) Uani 0.55(2) 1 d PDU A 1
H73A H 0.4571 -0.0154 0.8545 0.159 Uiso 0.55(2) 1 calc PR A 1
H73B H 0.5007 -0.0054 0.8473 0.159 Uiso 0.55(2) 1 calc PR A 1
H73C H 0.4817 -0.0966 0.8282 0.159 Uiso 0.55(2) 1 calc PR A 1
C13B C 0.4793(2) -0.0056(5) 0.7518(6) 0.033(3) Uani 0.45(2) 1 d PDU A 2
C23B C 0.4428(3) 0.0209(6) 0.7414(8) 0.043(3) Uani 0.45(2) 1 d PDU A 2
H23B H 0.4270 0.0253 0.7883 0.052 Uiso 0.45(2) 1 calc PR A 2
C33B C 0.4304(4) 0.0402(7) 0.6637(9) 0.062(3) Uani 0.45(2) 1 d PDU A 2
H33B H 0.4055 0.0578 0.6578 0.075 Uiso 0.45(2) 1 calc PR A 2
C43B C 0.4520(5) 0.0356(8) 0.5927(8) 0.091(5) Uani 0.45(2) 1 d PDU A 2
H43B H 0.4429 0.0504 0.5390 0.109 Uiso 0.45(2) 1 calc PR A 2
C53B C 0.4877(5) 0.0085(10) 0.6048(7) 0.071(5) Uani 0.45(2) 1 d PDU A 2
H53B H 0.5034 0.0030 0.5578 0.085 Uiso 0.45(2) 1 calc PR A 2
C63B C 0.5012(3) -0.0110(10) 0.6825(6) 0.043(4) Uani 0.45(2) 1 d PDU A 2
H63B H 0.5261 -0.0285 0.6883 0.052 Uiso 0.45(2) 1 calc PR A 2
C73B C 0.4912(3) -0.0250(7) 0.8370(6) 0.045(3) Uani 0.45(2) 1 d PDU A 2
H73D H 0.4707 -0.0159 0.8758 0.068 Uiso 0.45(2) 1 calc PR A 2
H73E H 0.5117 0.0132 0.8522 0.068 Uiso 0.45(2) 1 calc PR A 2
H73F H 0.4993 -0.0853 0.8402 0.068 Uiso 0.45(2) 1 calc PR A 2
C14A C 0.4899(2) 0.2619(4) 0.3879(6) 0.049(3) Uani 0.341(7) 1 d PDU B 3
C24A C 0.5274(3) 0.2597(6) 0.3989(8) 0.048(4) Uani 0.341(7) 1 d PDU B 3
H24A H 0.5372 0.2597 0.4539 0.058 Uiso 0.341(7) 1 calc PR B 3
C34A C 0.5508(3) 0.2576(7) 0.3313(7) 0.066(4) Uani 0.341(7) 1 d PDU B 3
H34A H 0.5766 0.2563 0.3399 0.080 Uiso 0.341(7) 1 calc PR B 3
C44A C 0.5367(4) 0.2573(8) 0.2507(8) 0.097(7) Uani 0.341(7) 1 d PDU B 3
H44A H 0.5526 0.2554 0.2037 0.116 Uiso 0.341(7) 1 calc PR B 3
C54A C 0.4989(3) 0.2599(7) 0.2400(7) 0.071(4) Uani 0.341(7) 1 d PDU B 3
H54A H 0.4888 0.2601 0.1852 0.086 Uiso 0.341(7) 1 calc PR B 3
C64A C 0.4758(4) 0.2620(7) 0.3079(7) 0.053(5) Uani 0.341(7) 1 d PDU B 3
H64A H 0.4500 0.2637 0.2997 0.064 Uiso 0.341(7) 1 calc PR B 3
C74A C 0.4646(4) 0.2643(8) 0.4596(8) 0.081(6) Uani 0.341(7) 1 d PDU B 3
H74A H 0.4392 0.2671 0.4394 0.121 Uiso 0.341(7) 1 calc PR B 3
H74B H 0.4698 0.3153 0.4938 0.121 Uiso 0.341(7) 1 calc PR B 3
H74C H 0.4678 0.2120 0.4934 0.121 Uiso 0.341(7) 1 calc PR B 3
C14B C 0.51958(13) 0.2445(2) 0.2986(4) 0.0532(16) Uani 0.659(7) 1 d PDU B 4
C24B C 0.5310(2) 0.2431(3) 0.3805(4) 0.063(2) Uani 0.659(7) 1 d PDU B 4
H24B H 0.5566 0.2400 0.3928 0.075 Uiso 0.659(7) 1 calc PR B 4
C34B C 0.50621(19) 0.2462(3) 0.4447(4) 0.070(2) Uani 0.659(7) 1 d PDU B 4
H34B H 0.5147 0.2454 0.5008 0.084 Uiso 0.659(7) 1 calc PR B 4
C44B C 0.4687(2) 0.2504(4) 0.4287(4) 0.068(2) Uani 0.659(7) 1 d PDU B 4
H44B H 0.4515 0.2523 0.4734 0.082 Uiso 0.659(7) 1 calc PR B 4
C54B C 0.45687(16) 0.2519(3) 0.3464(4) 0.0587(18) Uani 0.659(7) 1 d PDU B 4
H54B H 0.4314 0.2545 0.3339 0.070 Uiso 0.659(7) 1 calc PR B 4
C64B C 0.48248(16) 0.2494(4) 0.2827(4) 0.0460(18) Uani 0.659(7) 1 d PDU B 4
H64B H 0.4742 0.2513 0.2264 0.055 Uiso 0.659(7) 1 calc PR B 4
C74B C 0.5464(2) 0.2403(5) 0.2296(5) 0.085(3) Uani 0.659(7) 1 d PDU B 4
H74D H 0.5713 0.2377 0.2525 0.128 Uiso 0.659(7) 1 calc PR B 4
H74E H 0.5439 0.2918 0.1944 0.128 Uiso 0.659(7) 1 calc PR B 4
H74F H 0.5417 0.1885 0.1959 0.128 Uiso 0.659(7) 1 calc PR B 4
C15A C 0.47474(19) 0.4938(4) 0.4453(5) 0.047(2) Uani 0.434(7) 1 d PDU C 5
C25A C 0.5004(3) 0.4830(7) 0.5080(7) 0.105(10) Uani 0.434(7) 1 d PDU C 5
H25A H 0.5239 0.4592 0.4961 0.126 Uiso 0.434(7) 1 calc PR C 5
C35A C 0.4913(3) 0.5070(7) 0.5875(6) 0.087(4) Uani 0.434(7) 1 d PDU C 5
H35A H 0.5083 0.5001 0.6320 0.105 Uiso 0.434(7) 1 calc PR C 5
C45A C 0.4565(3) 0.5421(6) 0.6020(7) 0.089(4) Uani 0.434(7) 1 d PDU C 5
H45A H 0.4502 0.5592 0.6572 0.107 Uiso 0.434(7) 1 calc PR C 5
C55A C 0.4306(3) 0.5527(7) 0.5385(8) 0.096(5) Uani 0.434(7) 1 d PDU C 5
H55A H 0.4071 0.5769 0.5496 0.115 Uiso 0.434(7) 1 calc PR C 5
C65A C 0.4403(3) 0.5270(6) 0.4591(7) 0.069(4) Uani 0.434(7) 1 d PDU C 5
H65A H 0.4233 0.5323 0.4143 0.083 Uiso 0.434(7) 1 calc PR C 5
C75A C 0.4848(3) 0.4685(6) 0.3592(5) 0.084(4) Uani 0.434(7) 1 d PDU C 5
H75A H 0.5099 0.4458 0.3587 0.125 Uiso 0.434(7) 1 calc PR C 5
H75B H 0.4833 0.5191 0.3225 0.125 Uiso 0.434(7) 1 calc PR C 5
H75C H 0.4678 0.4239 0.3393 0.125 Uiso 0.434(7) 1 calc PR C 5
C15B C 0.47790(16) 0.5139(3) 0.5636(4) 0.061(2) Uani 0.566(7) 1 d PDU C 6
C25B C 0.50205(19) 0.4836(4) 0.5046(4) 0.049(4) Uani 0.566(7) 1 d PDU C 6
H25B H 0.5266 0.4707 0.5203 0.059 Uiso 0.566(7) 1 calc PR C 6
C35B C 0.4912(2) 0.4716(4) 0.4231(4) 0.072(3) Uani 0.566(7) 1 d PDU C 6
H35B H 0.5081 0.4509 0.3825 0.087 Uiso 0.566(7) 1 calc PR C 6
C45B C 0.4549(2) 0.4905(4) 0.4008(5) 0.080(3) Uani 0.566(7) 1 d PDU C 6
H45B H 0.4468 0.4826 0.3448 0.096 Uiso 0.566(7) 1 calc PR C 6
C55B C 0.4306(3) 0.5209(6) 0.4615(6) 0.093(4) Uani 0.566(7) 1 d PDU C 6
H55B H 0.4058 0.5327 0.4470 0.111 Uiso 0.566(7) 1 calc PR C 6
C65B C 0.44234(19) 0.5339(5) 0.5419(6) 0.068(3) Uani 0.566(7) 1 d PDU C 6
H65B H 0.4260 0.5567 0.5826 0.082 Uiso 0.566(7) 1 calc PR C 6
C75B C 0.4896(2) 0.5265(5) 0.6508(4) 0.088(3) Uani 0.566(7) 1 d PDU C 6
H75D H 0.5155 0.5103 0.6566 0.133 Uiso 0.566(7) 1 calc PR C 6
H75E H 0.4746 0.4902 0.6876 0.133 Uiso 0.566(7) 1 calc PR C 6
H75F H 0.4865 0.5873 0.6663 0.133 Uiso 0.566(7) 1 calc PR C 6

loop_
_atom_site_aniso_label
_atom_site_aniso_U_11
_atom_site_aniso_U_22
_atom_site_aniso_U_33
_atom_site_aniso_U_23
_atom_site_aniso_U_13
_atom_site_aniso_U_12
Rh1 0.02085(8) 0.01713(8) 0.01880(9) 0.00142(8) 0.00300(7) 0.00203(7)
P11 0.0178(3) 0.0168(3) 0.0191(3) 0.0016(2) 0.0032(2) -0.0002(2)
P21 0.0187(3) 0.0209(3) 0.0188(3) 0.0015(3) 0.0031(3) 0.0030(2)
O11 0.0224(8) 0.0185(8) 0.0231(9) 0.0028(7) 0.0029(7) -0.0024(6)
O21 0.0228(8) 0.0257(9) 0.0227(9) -0.0011(7) 0.0044(6) -0.0016(7)
O31 0.0368(9) 0.0224(9) 0.0304(11) -0.0033(7) 0.0090(8) 0.0052(7)
O41 0.0258(8) 0.0200(8) 0.0257(9) 0.0030(7) 0.0031(7) 0.0004(7)
N11 0.0238(10) 0.0196(10) 0.0199(11) 0.0029(8) 0.0033(8) -0.0017(8)
N21 0.0205(9) 0.0212(10) 0.0259(12) 0.0001(9) 0.0030(8) -0.0003(8)
N31 0.0246(10) 0.0248(10) 0.0214(11) 0.0033(9) 0.0052(8) 0.0057(8)
N41 0.0223(10) 0.0239(11) 0.0250(13) 0.0051(9) 0.0027(8) 0.0032(8)
C11 0.0275(12) 0.0132(11) 0.0197(12) 0.0015(9) 0.0012(9) -0.0007(9)
C21 0.0226(11) 0.0233(12) 0.0285(15) -0.0029(11) -0.0023(10) 0.0006(9)
C31 0.0364(13) 0.0253(13) 0.0263(16) -0.0002(11) -0.0099(11) 0.0075(10)
C41 0.0386(13) 0.0172(11) 0.0197(13) -0.0001(11) 0.0021(12) 0.0030(9)
C51 0.064(2) 0.0243(14) 0.0231(15) 0.0040(12) 0.0015(13) 0.0057(13)
C61 0.083(2) 0.0251(15) 0.0277(16) 0.0076(12) 0.0154(15) -0.0082(15)
C71 0.0541(17) 0.0296(14) 0.0377(18) 0.0014(12) 0.0123(13) -0.0138(12)
C81 0.0387(14) 0.0264(13) 0.0249(13) -0.0002(11) 0.0055(11) -0.0082(11)
C91 0.0315(12) 0.0178(11) 0.0195(12) -0.0033(9) 0.0011(9) -0.0027(9)
C101 0.0226(11) 0.0169(11) 0.0170(12) -0.0017(8) -0.0015(8) -0.0010(9)
C111 0.0177(11) 0.0293(13) 0.0234(12) 0.0036(10) 0.0022(9) -0.0009(9)
C121 0.0246(12) 0.0351(14) 0.0361(15) 0.0052(12) 0.0038(11) 0.0080(11)
C131 0.0212(12) 0.0482(17) 0.0366(16) 0.0108(13) -0.0031(11) 0.0087(11)
C141 0.0195(11) 0.0435(16) 0.0270(13) 0.0095(12) -0.0026(9) -0.0062(11)
C151 0.0259(13) 0.064(2) 0.0323(15) 0.0131(15) -0.0085(11) -0.0113(13)
C161 0.0378(16) 0.067(2) 0.0253(15) 0.0029(15) -0.0071(12) -0.0191(15)
C171 0.0396(15) 0.0408(16) 0.0294(15) -0.0051(13) 0.0033(12) -0.0185(13)
C181 0.0301(13) 0.0295(13) 0.0242(14) 0.0027(11) 0.0003(10) -0.0091(10)
C191 0.0177(10) 0.0288(13) 0.0269(13) 0.0045(10) 0.0000(9) -0.0099(9)
C201 0.0171(10) 0.0214(11) 0.0220(12) 0.0049(10) 0.0012(9) -0.0039(8)
C211 0.0278(12) 0.0235(13) 0.0313(16) 0.0032(11) -0.0045(11) -0.0002(10)
C221 0.0475(16) 0.0251(14) 0.0240(15) 0.0015(11) -0.0058(12) 0.0090(12)
C231 0.0439(16) 0.0373(16) 0.0249(15) 0.0114(12) 0.0088(12) 0.0009(12)
C241 0.0326(14) 0.0359(15) 0.0287(15) 0.0075(12) 0.0082(11) -0.0075(11)
C251 0.0237(12) 0.0273(13) 0.0362(16) -0.0080(12) 0.0054(11) 0.0029(10)
C261 0.0239(13) 0.0392(16) 0.0460(19) -0.0043(13) 0.0046(12) 0.0060(11)
C271 0.0210(13) 0.0504(19) 0.070(2) -0.0160(17) -0.0038(14) -0.0052(12)
C281 0.0278(13) 0.0283(14) 0.0393(16) -0.0108(12) -0.0033(11) -0.0010(10)
C291 0.0361(14) 0.0411(16) 0.0232(13) -0.0068(12) 0.0020(11) 0.0027(12)
C301 0.0510(17) 0.0343(15) 0.0270(15) -0.0065(12) 0.0091(12) 0.0060(13)
C311 0.0436(16) 0.0418(16) 0.0322(16) 0.0011(13) 0.0115(12) 0.0191(13)
C321 0.0257(12) 0.0469(17) 0.0284(14) -0.0002(12) 0.0031(10) 0.0147(12)
C331 0.0245(12) 0.0326(14) 0.0330(16) 0.0001(12) -0.0005(11) 0.0008(10)
C341 0.0374(15) 0.0420(16) 0.0341(17) 0.0045(14) -0.0123(13) 0.0078(12)
C351 0.0477(17) 0.0385(16) 0.0339(17) 0.0135(14) 0.0018(13) 0.0102(13)
C361 0.0328(14) 0.0309(14) 0.0391(17) 0.0119(12) 0.0089(12) 0.0044(11)
C371 0.074(2) 0.0276(15) 0.053(2) -0.0065(14) 0.0175(17) 0.0092(15)
C381 0.0394(14) 0.0222(13) 0.0318(14) -0.0042(11) -0.0001(12) 0.0041(11)
C391 0.0432(14) 0.0155(11) 0.0361(19) 0.0015(11) -0.0022(12) 0.0018(10)
C401 0.0300(13) 0.0211(12) 0.0274(14) 0.0036(11) -0.0046(10) -0.0025(10)
C411 0.0393(15) 0.0277(14) 0.0400(17) 0.0118(12) 0.0022(12) -0.0016(11)
Rh2 0.03180(9) 0.01726(8) 0.02088(9) 0.00162(9) 0.00304(8) -0.00355(7)
P12 0.0248(3) 0.0158(3) 0.0201(3) 0.0005(2) 0.0019(2) -0.0001(2)
P22 0.0236(3) 0.0214(3) 0.0199(3) 0.0021(3) 0.0025(3) -0.0043(2)
O12 0.0243(8) 0.0172(8) 0.0232(10) -0.0007(7) 0.0019(7) 0.0002(6)
O22 0.0275(8) 0.0255(9) 0.0220(9) 0.0038(7) 0.0010(7) -0.0025(7)
O32 0.0506(11) 0.0231(9) 0.0308(12) 0.0051(8) 0.0092(8) -0.0080(8)
O42 0.0402(10) 0.0178(9) 0.0336(11) -0.0032(8) 0.0046(8) -0.0014(7)
N12 0.0287(10) 0.0189(10) 0.0224(11) 0.0004(8) 0.0023(8) 0.0013(8)
N22 0.0251(10) 0.0204(10) 0.0247(12) 0.0026(9) 0.0008(8) 0.0035(8)
N32 0.0275(10) 0.0317(11) 0.0202(11) 0.0044(9) 0.0022(8) -0.0070(9)
N42 0.0235(10) 0.0267(11) 0.0245(13) -0.0005(9) 0.0016(8) -0.0015(8)
C12 0.0288(12) 0.0140(11) 0.0184(12) 0.0029(9) 0.0001(9) -0.0023(9)
C22 0.0204(10) 0.0214(11) 0.0307(15) 0.0019(11) -0.0028(10) 0.0015(8)
C32 0.0266(12) 0.0257(12) 0.0288(16) 0.0016(11) -0.0080(10) -0.0026(9)
C42 0.0269(11) 0.0210(11) 0.0226(14) 0.0041(11) -0.0014(11) -0.0031(9)
C52 0.0350(14) 0.0303(14) 0.0262(15) -0.0037(12) -0.0012(11) -0.0069(11)
C62 0.0482(17) 0.0321(15) 0.0326(16) -0.0131(12) 0.0065(13) 0.0012(12)
C72 0.0334(13) 0.0432(15) 0.0428(17) -0.0132(14) 0.0093(14) 0.0083(11)
C82 0.0231(12) 0.0340(14) 0.0310(14) -0.0028(12) 0.0019(10) -0.0004(10)
C92 0.0220(11) 0.0185(11) 0.0185(12) 0.0025(9) 0.0028(9) -0.0041(9)
C102 0.0193(10) 0.0165(11) 0.0202(12) 0.0066(9) -0.0003(8) -0.0037(9)
C112 0.0245(12) 0.0233(13) 0.0212(12) 0.0003(10) 0.0005(9) -0.0006(9)
C122 0.0332(13) 0.0250(13) 0.0360(15) 0.0045(12) -0.0012(12) -0.0113(10)
C132 0.0240(13) 0.0334(14) 0.0361(15) -0.0046(12) -0.0046(11) -0.0074(10)
C142 0.0224(12) 0.0257(13) 0.0257(13) -0.0024(10) 0.0006(10) 0.0013(9)
C152 0.0241(12) 0.0394(15) 0.0278(14) -0.0071(12) -0.0049(10) 0.0014(11)
C162 0.0291(13) 0.0419(16) 0.0260(14) 0.0058(12) -0.0025(11) 0.0063(11)
C172 0.0296(13) 0.0290(14) 0.0267(14) 0.0060(11) 0.0028(10) 0.0038(10)
C182 0.0211(11) 0.0222(12) 0.0264(13) -0.0002(10) 0.0012(9) 0.0006(9)
C192 0.0179(10) 0.0195(11) 0.0208(12) -0.0004(9) 0.0008(9) 0.0027(8)
C202 0.0193(10) 0.0165(11) 0.0232(12) -0.0002(9) 0.0005(9) -0.0002(8)
C212 0.0350(14) 0.0291(14) 0.0303(16) -0.0011(12) -0.0024(11) 0.0017(11)
C222 0.0470(16) 0.0335(15) 0.0270(17) 0.0006(12) -0.0048(12) -0.0091(12)
C232 0.0493(18) 0.0407(17) 0.0299(17) -0.0109(13) 0.0081(13) -0.0024(13)
C242 0.0374(15) 0.0395(16) 0.0296(16) -0.0053(13) 0.0058(12) 0.0077(12)
C252 0.0280(13) 0.0305(14) 0.0316(16) 0.0070(12) 0.0033(11) 0.0008(11)
C262 0.0260(13) 0.0425(17) 0.0442(19) 0.0022(14) 0.0013(12) -0.0004(12)
C272 0.0288(15) 0.053(2) 0.070(2) 0.0231(18) -0.0131(15) 0.0093(14)
C282 0.0365(15) 0.0320(15) 0.0447(18) 0.0138(13) -0.0055(12) 0.0049(12)
C292 0.0412(16) 0.0403(16) 0.0291(15) 0.0106(12) 0.0024(12) -0.0008(12)
C302 0.064(2) 0.0368(16) 0.0222(14) 0.0099(12) 0.0083(13) -0.0129(14)
C312 0.0508(18) 0.0576(19) 0.0294(15) 0.0013(14) 0.0075(13) -0.0298(15)
C322 0.0355(15) 0.0510(17) 0.0267(14) 0.0020(13) -0.0005(11) -0.0186(13)
C332 0.0293(13) 0.0363(15) 0.0274(15) 0.0011(12) -0.0019(11) 0.0027(11)
C342 0.0343(14) 0.0458(17) 0.0347(18) -0.0005(14) -0.0093(12) -0.0013(12)
C352 0.0427(16) 0.0452(17) 0.0314(17) -0.0098(14) -0.0011(13) -0.0082(14)
C362 0.0324(13) 0.0353(15) 0.0323(16) -0.0107(12) 0.0020(11) 0.0008(11)
C372 0.070(2) 0.0303(16) 0.055(2) 0.0140(14) 0.0109(17) -0.0141(15)
C382 0.0487(16) 0.0239(14) 0.0363(17) 0.0082(11) -0.0055(12) -0.0087(12)
C392 0.0466(15) 0.0171(11) 0.0460(17) 0.0048(15) -0.0048(14) -0.0033(11)
C402 0.0389(15) 0.0208(13) 0.0368(16) -0.0050(11) -0.0073(12) 0.0005(11)
C412 0.0471(17) 0.0247(14) 0.053(2) -0.0095(14) -0.0021(14) 0.0012(12)
C13A 0.082(7) 0.034(5) 0.072(6) -0.010(4) -0.002(5) 0.006(4)
C23A 0.044(4) 0.050(4) 0.058(6) -0.021(4) -0.005(4) 0.003(3)
C33A 0.043(4) 0.081(6) 0.077(7) -0.032(5) -0.011(4) -0.001(4)
C43A 0.073(6) 0.069(5) 0.069(6) -0.029(4) -0.024(5) -0.005(4)
C53A 0.054(5) 0.056(5) 0.062(5) -0.010(4) 0.007(4) -0.004(4)
C63A 0.053(5) 0.032(5) 0.057(5) -0.011(3) 0.016(4) 0.009(3)
C73A 0.134(9) 0.064(6) 0.122(9) -0.013(6) 0.027(7) 0.005(6)
C13B 0.035(4) 0.026(5) 0.037(5) -0.012(3) 0.021(3) -0.017(4)
C23B 0.046(5) 0.047(5) 0.036(5) -0.017(4) 0.007(4) 0.004(4)
C33B 0.071(6) 0.050(5) 0.067(7) -0.020(5) -0.023(6) -0.008(5)
C43B 0.109(9) 0.090(8) 0.074(8) -0.011(6) -0.026(7) -0.009(7)
C53B 0.071(8) 0.066(7) 0.074(8) -0.009(6) -0.008(6) -0.020(6)
C63B 0.032(5) 0.030(5) 0.068(7) -0.019(4) 0.008(5) -0.001(4)
C73B 0.051(5) 0.038(5) 0.046(5) 0.016(4) -0.004(4) -0.007(3)
C14A 0.061(6) 0.030(4) 0.056(6) -0.003(5) -0.012(5) -0.006(4)
C24A 0.060(7) 0.037(5) 0.048(7) -0.002(5) -0.015(6) 0.000(5)
C34A 0.063(6) 0.070(7) 0.066(7) -0.006(5) -0.011(5) -0.009(5)
C44A 0.108(11) 0.083(10) 0.100(11) 0.001(8) 0.016(9) -0.011(8)
C54A 0.092(8) 0.065(7) 0.057(7) 0.010(6) -0.024(6) -0.011(6)
C64A 0.060(7) 0.046(6) 0.053(8) 0.002(6) -0.002(6) 0.001(5)
C74A 0.101(9) 0.063(8) 0.079(9) 0.008(7) 0.020(7) -0.023(6)
C14B 0.061(3) 0.038(3) 0.061(4) 0.006(3) -0.004(3) -0.011(2)
C24B 0.068(5) 0.055(4) 0.065(5) -0.002(4) -0.026(4) -0.011(3)
C34B 0.106(5) 0.057(4) 0.047(4) -0.004(3) -0.035(4) -0.010(3)
C44B 0.089(5) 0.061(4) 0.056(4) -0.009(3) 0.018(4) -0.018(4)
C54B 0.058(3) 0.048(3) 0.070(4) 0.002(3) -0.012(3) -0.005(3)
C64B 0.053(4) 0.049(4) 0.036(4) 0.006(3) -0.013(3) -0.007(3)
C74B 0.087(5) 0.071(5) 0.098(6) 0.003(4) 0.023(5) -0.028(4)
C15A 0.051(5) 0.022(4) 0.067(6) -0.003(4) -0.008(4) 0.003(3)
C25A 0.109(13) 0.088(12) 0.118(13) 0.009(9) -0.005(9) 0.002(9)
C35A 0.118(8) 0.072(7) 0.071(8) 0.020(5) -0.011(7) -0.059(6)
C45A 0.122(8) 0.070(6) 0.075(7) 0.007(5) 0.048(6) -0.027(6)
C55A 0.109(9) 0.065(7) 0.114(9) 0.044(6) 0.027(7) -0.013(6)
C65A 0.061(6) 0.044(6) 0.101(8) 0.037(6) 0.018(6) 0.004(4)
C75A 0.112(8) 0.059(5) 0.080(7) -0.010(5) -0.019(6) 0.011(5)
C15B 0.052(4) 0.055(4) 0.076(5) 0.019(4) -0.023(4) -0.015(3)
C25B 0.059(5) 0.029(4) 0.059(6) 0.012(4) -0.016(4) -0.013(4)
C35B 0.100(6) 0.041(4) 0.076(6) 0.000(4) -0.012(5) -0.012(4)
C45B 0.105(6) 0.055(4) 0.081(6) 0.029(4) -0.042(5) -0.023(4)
C55B 0.094(6) 0.066(6) 0.117(8) 0.048(6) -0.028(6) -0.034(5)
C65B 0.041(4) 0.055(5) 0.109(7) 0.034(4) -0.006(4) -0.012(3)
C75B 0.100(6) 0.095(6) 0.070(5) 0.003(5) 0.014(5) -0.020(5)

loop_
_atom_type_symbol
_atom_type_description
_atom_type_scat_dispersion_real
_atom_type_scat_dispersion_imag
_atom_type_scat_source
C C 0.0033 0.0016 'International Tables Vol C Tables 4.2.6.8 and 6.1.1.4'
H H 0.0000 0.0000 'International Tables Vol C Tables 4.2.6.8 and 6.1.1.4'
N N 0.0061 0.0033 'International Tables Vol C Tables 4.2.6.8 and 6.1.1.4'
O O 0.0106 0.0060 'International Tables Vol C Tables 4.2.6.8 and 6.1.1.4'
P P 0.1023 0.0942 'International Tables Vol C Tables 4.2.6.8 and 6.1.1.4'
Rh Rh -1.1178 0.9187 'International Tables Vol C Tables 4.2.6.8 and 6.1.1.4'

loop_
_geom_angle_atom_site_label_1
_geom_angle_atom_site_label_2
_geom_angle_atom_site_label_3
_geom_angle
O31 Rh1 O41 88.47(6)
O31 Rh1 P21 87.32(5)
O41 Rh1 P21 175.67(5)
O31 Rh1 P11 173.10(5)
O41 Rh1 P11 85.25(5)
P21 Rh1 P11 99.00(2)
O11 P11 N21 100.52(9)
O11 P11 N11 93.56(9)
N21 P11 N11 99.45(10)
O11 P11 Rh1 129.41(7)
N21 P11 Rh1 115.88(8)
N11 P11 Rh1 112.39(7)
O21 P21 N41 101.05(10)
O21 P21 N31 95.40(9)
N41 P21 N31 98.21(10)
O21 P21 Rh1 122.78(7)
N41 P21 Rh1 119.06(7)
N31 P21 Rh1 115.37(7)
C11 O11 P11 128.84(16)
C111 O21 P21 125.52(15)
C381 O31 Rh1 127.23(17)
C401 O41 Rh1 126.50(16)
C241 N11 C211 108.0(2)
C241 N11 P11 126.69(18)
C211 N11 P11 124.67(17)
C281 N21 C251 107.17(19)
C281 N21 P11 125.34(17)
C251 N21 P11 126.53(18)
C291 N31 C321 107.4(2)
C291 N31 P21 124.21(17)
C321 N31 P21 125.88(18)
C361 N41 C331 107.5(2)
C361 N41 P21 126.51(17)
C331 N41 P21 124.45(18)
C101 C11 C21 123.4(2)
C101 C11 O11 117.2(2)
C21 C11 O11 119.2(2)
C31 C21 C11 118.4(2)
C31 C21 H21 120.8
C11 C21 H21 120.8
C21 C31 C41 121.2(2)
C21 C31 H31 119.4
C41 C31 H31 119.4
C31 C41 C91 119.6(2)
C31 C41 C51 121.9(2)
C91 C41 C51 118.4(2)
C61 C51 C41 120.9(3)
C61 C51 H51 119.6
C41 C51 H51 119.6
C51 C61 C71 120.3(3)
C51 C61 H61 119.9
C71 C61 H61 119.9
C81 C71 C61 120.7(3)
C81 C71 H71 119.7
C61 C71 H71 119.7
C71 C81 C91 120.8(3)
C71 C81 H81 119.6
C91 C81 H81 119.6
C81 C91 C101 122.2(2)
C81 C91 C41 119.0(2)
C101 C91 C41 118.8(2)
C11 C101 C91 118.5(2)
C11 C101 C201 118.8(2)
C91 C101 C201 122.6(2)
C201 C111 C121 123.2(2)
C201 C111 O21 118.3(2)
C121 C111 O21 118.3(2)
C131 C121 C111 118.9(3)
C131 C121 H121 120.5
C111 C121 H121 120.5
C121 C131 C141 120.8(2)
C121 C131 H131 119.6
C141 C131 H131 119.6
C131 C141 C151 122.0(3)
C131 C141 C191 119.7(2)
C151 C141 C191 118.4(3)
C161 C151 C141 120.8(3)
C161 C151 H151 119.6
C141 C151 H151 119.6
C151 C161 C171 120.8(3)
C151 C161 H161 119.6
C171 C161 H161 119.6
C181 C171 C161 120.2(3)
C181 C171 H171 119.9
C161 C171 H171 119.9
C171 C181 C191 120.6(3)
C171 C181 H181 119.7
C191 C181 H181 119.7
C181 C191 C141 119.2(2)
C181 C191 C201 122.1(2)
C141 C191 C201 118.7(2)
C111 C201 C191 118.6(2)
C111 C201 C101 118.2(2)
C191 C201 C101 123.0(2)
C221 C211 N11 108.4(2)
C221 C211 H211 125.8
N11 C211 H211 125.8
C211 C221 C231 107.7(2)
C211 C221 H221 126.1
C231 C221 H221 126.1
C241 C231 C221 108.0(2)
C241 C231 H231 126.0
C221 C231 H231 126.0
C231 C241 N11 107.7(2)
C231 C241 H241 126.1
N11 C241 H241 126.1
C261 C251 N21 108.6(2)
C261 C251 H251 125.7
N21 C251 H251 125.7
C251 C261 C271 107.5(2)
C251 C261 H261 126.2
C271 C261 H261 126.2
C281 C271 C261 108.1(2)
C281 C271 H271 125.9
C261 C271 H271 125.9
C271 C281 N21 108.6(2)
C271 C281 H281 125.7
N21 C281 H281 125.7
C301 C291 N31 109.2(2)
C301 C291 H291 125.4
N31 C291 H291 125.4
C291 C301 C311 107.1(3)
C291 C301 H301 126.5
C311 C301 H301 126.5
C321 C311 C301 107.9(2)
C321 C311 H311 126.1
C301 C311 H311 126.1
C311 C321 N31 108.4(2)
C311 C321 H321 125.8
N31 C321 H321 125.8
C341 C331 N41 108.7(2)
C341 C331 H331 125.6
N41 C331 H331 125.6
C331 C341 C351 107.2(2)
C331 C341 H341 126.4
C351 C341 H341 126.4
C361 C351 C341 108.6(3)
C361 C351 H351 125.7
C341 C351 H351 125.7
C351 C361 N41 108.0(2)
C351 C361 H361 126.0
N41 C361 H361 126.0
C381 C371 H37A 109.5
C381 C371 H37B 109.5
H37A C371 H37B 109.6
C381 C371 H37C 109.4
H37A C371 H37C 109.4
H37B C371 H37C 109.5
O31 C381 C391 125.7(2)
O31 C381 C371 114.5(2)
C391 C381 C371 119.8(2)
C401 C391 C381 125.8(2)
C401 C391 H391 117.1
C381 C391 H391 117.1
O41 C401 C391 126.1(2)
O41 C401 C411 114.5(2)
C391 C401 C411 119.4(2)
C401 C411 H41A 109.5
C401 C411 H41B 109.5
H41A C411 H41B 109.5
C401 C411 H41C 109.4
H41A C411 H41C 109.4
H41B C411 H41C 109.4
O32 Rh2 O42 88.43(7)
O32 Rh2 P22 88.51(5)
O42 Rh2 P22 175.40(6)
O32 Rh2 P12 172.09(6)
O42 Rh2 P12 84.47(5)
P22 Rh2 P12 98.78(2)
O12 P12 N22 100.70(9)
O12 P12 N12 94.30(9)
N22 P12 N12 99.87(11)
O12 P12 Rh2 128.61(7)
N22 P12 Rh2 116.50(8)
N12 P12 Rh2 111.50(7)
O22 P22 N42 100.45(10)
O22 P22 N32 95.06(10)
N42 P22 N32 98.39(11)
O22 P22 Rh2 125.36(7)
N42 P22 Rh2 117.16(7)
N32 P22 Rh2 115.28(8)
C12 O12 P12 128.27(15)
C112 O22 P22 126.44(15)
C382 O32 Rh2 126.98(18)
C402 O42 Rh2 126.70(18)
C242 N12 C212 107.9(2)
C242 N12 P12 127.02(19)
C212 N12 P12 124.47(18)
C282 N22 C252 107.4(2)
C282 N22 P12 125.95(18)
C252 N22 P12 126.37(18)
C292 N32 C322 107.8(2)
C292 N32 P22 124.41(18)
C322 N32 P22 125.56(18)
C362 N42 C332 107.4(2)
C362 N42 P22 126.89(18)
C332 N42 P22 124.55(18)
C102 C12 O12 116.8(2)
C102 C12 C22 123.2(2)
O12 C12 C22 119.8(2)
C32 C22 C12 118.5(2)
C32 C22 H22 120.8
C12 C22 H22 120.8
C22 C32 C42 121.7(2)
C22 C32 H32 119.2
C42 C32 H32 119.2
C52 C42 C32 121.8(2)
C52 C42 C92 119.4(2)
C32 C42 C92 118.7(2)
C62 C52 C42 121.0(3)
C62 C52 H52 119.5
C42 C52 H52 119.5
C52 C62 C72 119.9(3)
C52 C62 H62 120.1
C72 C62 H62 120.1
C82 C72 C62 121.2(2)
C82 C72 H72 119.4
C62 C72 H72 119.4
C72 C82 C92 120.6(2)
C72 C82 H82 119.7
C92 C82 H82 119.7
C82 C92 C102 122.7(2)
C82 C92 C42 117.9(2)
C102 C92 C42 119.4(2)
C12 C102 C92 118.5(2)
C12 C102 C202 117.9(2)
C92 C102 C202 123.4(2)
C202 C112 O22 118.4(2)
C202 C112 C122 122.5(2)
O22 C112 C122 118.8(2)
C132 C122 C112 119.7(2)
C132 C122 H122 120.1
C112 C122 H122 120.1
C122 C132 C142 120.7(2)
C122 C132 H132 119.6
C142 C132 H132 119.6
C132 C142 C192 119.6(2)
C132 C142 C152 121.7(2)
C192 C142 C152 118.6(2)
C162 C152 C142 120.7(2)
C162 C152 H152 119.7
C142 C152 H152 119.7
C152 C162 C172 120.3(3)
C152 C162 H162 119.8
C172 C162 H162 119.8
C182 C172 C162 120.7(2)
C182 C172 H172 119.7
C162 C172 H172 119.7
C172 C182 C192 120.4(2)
C172 C182 H182 119.8
C192 C182 H182 119.8
C182 C192 C142 119.2(2)
C182 C192 C202 121.6(2)
C142 C192 C202 119.2(2)
C112 C202 C192 118.2(2)
C112 C202 C102 119.0(2)
C192 C202 C102 122.6(2)
C222 C212 N12 108.5(2)
C222 C212 H212 125.8
N12 C212 H212 125.8
C212 C222 C232 107.2(3)
C212 C222 H222 126.4
C232 C222 H222 126.4
C242 C232 C222 108.1(3)
C242 C232 H232 125.9
C222 C232 H232 125.9
C232 C242 N12 108.3(3)
C232 C242 H242 125.8
N12 C242 H242 125.8
C262 C252 N22 109.4(2)
C262 C252 H252 125.3
N22 C252 H252 125.3
C252 C262 C272 107.0(3)
C252 C262 H262 126.5
C272 C262 H262 126.5
C282 C272 C262 108.4(2)
C282 C272 H272 125.8
C262 C272 H272 125.8
C272 C282 N22 107.9(3)
C272 C282 H282 126.1
N22 C282 H282 126.1
C302 C292 N32 108.7(3)
C302 C292 H292 125.7
N32 C292 H292 125.7
C292 C302 C312 107.4(3)
C292 C302 H302 126.3
C312 C302 H302 126.3
C322 C312 C302 107.6(3)
C322 C312 H312 126.2
C302 C312 H312 126.2
C312 C322 N32 108.5(3)
C312 C322 H322 125.7
N32 C322 H322 125.7
C342 C332 N42 108.4(2)
C342 C332 H332 125.8
N42 C332 H332 125.8
C332 C342 C352 107.7(3)
C332 C342 H342 126.2
C352 C342 H342 126.2
C362 C352 C342 107.5(3)
C362 C352 H352 126.2
C342 C352 H352 126.2
C352 C362 N42 109.0(2)
C352 C362 H362 125.5
N42 C362 H362 125.5
C382 C372 H37D 109.4
C382 C372 H37E 109.4
H37D C372 H37E 109.3
C382 C372 H37F 109.6
H37D C372 H37F 109.5
H37E C372 H37F 109.6
O32 C382 C392 126.2(3)
O32 C382 C372 114.3(3)
C392 C382 C372 119.5(2)
C382 C392 C402 126.0(2)
C382 C392 H392 117.0
C402 C392 H392 117.0
O42 C402 C392 125.6(3)
O42 C402 C412 113.8(3)
C392 C402 C412 120.6(2)
C402 C412 H41D 109.5
C402 C412 H41E 109.6
H41D C412 H41E 109.4
C402 C412 H41F 109.5
H41D C412 H41F 109.4
H41E C412 H41F 109.5
C63A C13A C23A 121.6(8)
C63A C13A C73A 120.5(7)
C23A C13A C73A 118.0(8)
C33A C23A C13A 118.7(7)
C33A C23A H23A 120.7
C13A C23A H23A 120.7
C23A C33A C43A 120.3(7)
C23A C33A H33A 119.8
C43A C33A H33A 119.8
C53A C43A C33A 119.3(8)
C53A C43A H43A 120.3
C33A C43A H43A 120.3
C63A C53A C43A 121.2(8)
C63A C53A H53A 119.4
C43A C53A H53A 119.4
C53A C63A C13A 118.9(8)
C53A C63A H63A 120.6
C13A C63A H63A 120.6
C13A C73A H73A 109.5
C13A C73A H73B 109.5
H73A C73A H73B 109.5
C13A C73A H73C 109.5
H73A C73A H73C 109.5
H73B C73A H73C 109.5
C63B C13B C23B 118.3(8)
C63B C13B C73B 124.7(8)
C23B C13B C73B 117.0(7)
C33B C23B C13B 119.4(8)
C33B C23B H23B 120.3
C13B C23B H23B 120.3
C23B C33B C43B 123.4(9)
C23B C33B H33B 118.3
C43B C33B H33B 118.3
C53B C43B C33B 115.9(10)
C53B C43B H43B 122.1
C33B C43B H43B 122.1
C63B C53B C43B 122.2(9)
C63B C53B H53B 118.9
C43B C53B H53B 118.9
C13B C63B C53B 120.8(8)
C13B C63B H63B 119.6
C53B C63B H63B 119.6
C13B C73B H73D 109.5
C13B C73B H73E 109.5
H73D C73B H73E 109.5
C13B C73B H73F 109.5
H73D C73B H73F 109.5
H73E C73B H73F 109.5
C24A C14A C64A 119.2(9)
C24A C14A C74A 121.3(9)
C64A C14A C74A 119.5(8)
C14A C24A C34A 120.8(9)
C14A C24A H24A 119.6
C34A C24A H24A 119.6
C24A C34A C44A 120.1(9)
C24A C34A H34A 119.9
C44A C34A H34A 119.9
C54A C44A C34A 118.7(10)
C54A C44A H44A 120.6
C34A C44A H44A 120.6
C64A C54A C44A 120.6(9)
C64A C54A H54A 119.7
C44A C54A H54A 119.7
C54A C64A C14A 120.6(9)
C54A C64A H64A 119.7
C14A C64A H64A 119.7
C14A C74A H74A 109.5
C14A C74A H74B 109.5
H74A C74A H74B 109.5
C14A C74A H74C 109.5
H74A C74A H74C 109.5
H74B C74A H74C 109.5
C64B C14B C24B 118.3(6)
C64B C14B C74B 120.9(6)
C24B C14B C74B 120.8(6)
C34B C24B C14B 120.9(6)
C34B C24B H24B 119.5
C14B C24B H24B 119.5
C24B C34B C44B 120.9(6)
C24B C34B H34B 119.6
C44B C34B H34B 119.6
C54B C44B C34B 118.7(6)
C54B C44B H44B 120.7
C34B C44B H44B 120.7
C64B C54B C44B 119.5(6)
C64B C54B H54B 120.3
C44B C54B H54B 120.3
C14B C64B C54B 121.8(6)
C14B C64B H64B 119.1
C54B C64B H64B 119.1
C14B C74B H74D 109.5
C14B C74B H74E 109.5
H74D C74B H74E 109.5
C14B C74B H74F 109.5
H74D C74B H74F 109.5
H74E C74B H74F 109.5
C65A C15A C25A 123.0(9)
C65A C15A C75A 118.4(8)
C25A C15A C75A 118.6(8)
C35A C25A C15A 118.7(9)
C35A C25A H25A 120.6
C15A C25A H25A 120.6
C25A C35A C45A 118.7(9)
C25A C35A H35A 120.7
C45A C35A H35A 120.7
C55A C45A C35A 122.4(9)
C55A C45A H45A 118.8
C35A C45A H45A 118.8
C65A C55A C45A 117.7(9)
C65A C55A H55A 121.1
C45A C55A H55A 121.1
C15A C65A C55A 119.4(9)
C15A C65A H65A 120.3
C55A C65A H65A 120.3
C15A C75A H75A 109.5
C15A C75A H75B 109.5
H75A C75A H75B 109.5
C15A C75A H75C 109.5
H75A C75A H75C 109.5
H75B C75A H75C 109.5
C25B C15B C65B 120.5(7)
C25B C15B C75B 120.8(6)
C65B C15B C75B 118.7(7)
C15B C25B C35B 120.9(7)
C15B C25B H25B 119.5
C35B C25B H25B 119.5
C25B C35B C45B 119.0(7)
C25B C35B H35B 120.5
C45B C35B H35B 120.5
C55B C45B C35B 119.4(8)
C55B C45B H45B 120.3
C35B C45B H45B 120.3
C65B C55B C45B 120.4(9)
C65B C55B H55B 119.8
C45B C55B H55B 119.8
C55B C65B C15B 119.7(8)
C55B C65B H65B 120.1
C15B C65B H65B 120.1
C15B C75B H75D 109.5
C15B C75B H75E 109.5
H75D C75B H75E 109.5
C15B C75B H75F 109.5
H75D C75B H75F 109.5
H75E C75B H75F 109.5

loop_
_geom_bond_atom_site_label_1
_geom_bond_atom_site_label_2
_geom_bond_distance
Rh1 O31 2.0478(16)
Rh1 O41 2.0587(16)
Rh1 P21 2.1490(6)
Rh1 P11 2.1674(6)
P11 O11 1.6146(17)
P11 N21 1.6923(19)
P11 N11 1.710(2)
P21 O21 1.6160(17)
P21 N41 1.695(2)
P21 N31 1.715(2)
O11 C11 1.405(3)
O21 C111 1.403(3)
O31 C381 1.280(3)
O41 C401 1.282(3)
N11 C241 1.382(3)
N11 C211 1.386(3)
N21 C281 1.386(3)
N21 C251 1.391(3)
N31 C291 1.377(3)
N31 C321 1.384(3)
N41 C361 1.391(3)
N41 C331 1.393(3)
C11 C101 1.369(3)
C11 C21 1.400(3)
C21 C31 1.365(4)
C21 H21 0.9500
C31 C41 1.405(3)
C31 H31 0.9500
C41 C91 1.424(3)
C41 C51 1.430(4)
C51 C61 1.357(4)
C51 H51 0.9500
C61 C71 1.407(5)
C61 H61 0.9500
C71 C81 1.367(4)
C71 H71 0.9500
C81 C91 1.409(3)
C81 H81 0.9500
C91 C101 1.418(3)
C101 C201 1.495(3)
C111 C201 1.367(3)
C111 C121 1.398(3)
C121 C131 1.372(4)
C121 H121 0.9500
C131 C141 1.410(4)
C131 H131 0.9500
C141 C151 1.427(4)
C141 C191 1.427(3)
C151 C161 1.354(4)
C151 H151 0.9500
C161 C171 1.410(4)
C161 H161 0.9500
C171 C181 1.371(4)
C171 H171 0.9500
C181 C191 1.412(4)
C181 H181 0.9500
C191 C201 1.429(3)
C211 C221 1.355(4)
C211 H211 0.9500
C221 C231 1.404(4)
C221 H221 0.9500
C231 C241 1.368(4)
C231 H231 0.9500
C241 H241 0.9500
C251 C261 1.350(4)
C251 H251 0.9500
C261 C271 1.410(4)
C261 H261 0.9500
C271 C281 1.345(4)
C271 H271 0.9500
C281 H281 0.9500
C291 C301 1.357(4)
C291 H291 0.9500
C301 C311 1.409(4)
C301 H301 0.9500
C311 C321 1.359(4)
C311 H311 0.9500
C321 H321 0.9500
C331 C341 1.349(4)
C331 H331 0.9500
C341 C351 1.418(4)
C341 H341 0.9500
C351 C361 1.347(4)
C351 H351 0.9500
C361 H361 0.9500
C371 C381 1.506(4)
C371 H37A 0.9797
C371 H37B 0.9787
C371 H37C 0.9815
C381 C391 1.393(4)
C391 C401 1.385(4)
C391 H391 0.9500
C401 C411 1.506(4)
C411 H41A 0.9795
C411 H41B 0.9795
C411 H41C 0.9809
Rh2 O32 2.0564(17)
Rh2 O42 2.0633(17)
Rh2 P22 2.1540(7)
Rh2 P12 2.1617(6)
P12 O12 1.6110(17)
P12 N22 1.696(2)
P12 N12 1.710(2)
P22 O22 1.6135(17)
P22 N42 1.701(2)
P22 N32 1.716(2)
O12 C12 1.393(3)
O22 C112 1.404(3)
O32 C382 1.271(3)
O42 C402 1.283(3)
N12 C242 1.379(3)
N12 C212 1.386(3)
N22 C282 1.386(3)
N22 C252 1.395(3)
N32 C292 1.378(3)
N32 C322 1.388(3)
N42 C362 1.384(3)
N42 C332 1.392(3)
C12 C102 1.370(3)
C12 C22 1.406(3)
C22 C32 1.369(4)
C22 H22 0.9500
C32 C42 1.414(3)
C32 H32 0.9500
C42 C52 1.402(4)
C42 C92 1.431(3)
C52 C62 1.362(4)
C52 H52 0.9500
C62 C72 1.398(4)
C62 H62 0.9500
C72 C82 1.363(4)
C72 H72 0.9500
C82 C92 1.417(3)
C82 H82 0.9500
C92 C102 1.426(3)
C102 C202 1.485(3)
C112 C202 1.369(3)
C112 C122 1.404(3)
C122 C132 1.362(4)
C122 H122 0.9500
C132 C142 1.407(4)
C132 H132 0.9500
C142 C192 1.419(3)
C142 C152 1.427(4)
C152 C162 1.364(4)
C152 H152 0.9500
C162 C172 1.406(4)
C162 H162 0.9500
C172 C182 1.370(4)
C172 H172 0.9500
C182 C192 1.415(3)
C182 H182 0.9500
C192 C202 1.438(3)
C212 C222 1.359(4)
C212 H212 0.9500
C222 C232 1.411(4)
C222 H222 0.9500
C232 C242 1.355(4)
C232 H232 0.9500
C242 H242 0.9500
C252 C262 1.340(4)
C252 H252 0.9500
C262 C272 1.422(4)
C262 H262 0.9500
C272 C282 1.357(4)
C272 H272 0.9500
C282 H282 0.9500
C292 C302 1.361(4)
C292 H292 0.9500
C302 C312 1.416(4)
C302 H302 0.9500
C312 C322 1.355(4)
C312 H312 0.9500
C322 H322 0.9500
C332 C342 1.366(4)
C332 H332 0.9500
C342 C352 1.414(4)
C342 H342 0.9500
C352 C362 1.359(4)
C352 H352 0.9500
C362 H362 0.9500
C372 C382 1.511(4)
C372 H37D 0.9813
C372 H37E 0.9805
C372 H37F 0.9783
C382 C392 1.386(4)
C392 C402 1.394(4)
C392 H392 0.9500
C402 C412 1.503(4)
C412 H41D 0.9808
C412 H41E 0.9795
C412 H41F 0.9804
C13A C63A 1.373(7)
C13A C23A 1.395(6)
C13A C73A 1.467(7)
C23A C33A 1.371(7)
C23A H23A 0.9500
C33A C43A 1.395(7)
C33A H33A 0.9500
C43A C53A 1.379(7)
C43A H43A 0.9500
C53A C63A 1.366(6)
C53A H53A 0.9500
C63A H63A 0.9500
C73A H73A 0.9800
C73A H73B 0.9800
C73A H73C 0.9800
C13B C63B 1.369(7)
C13B C23B 1.397(7)
C13B C73B 1.463(7)
C23B C33B 1.357(7)
C23B H23B 0.9500
C33B C43B 1.386(7)
C33B H33B 0.9500
C43B C53B 1.377(7)
C43B H43B 0.9500
C53B C63B 1.370(7)
C53B H53B 0.9500
C63B H63B 0.9500
C73B H73D 0.9800
C73B H73E 0.9800
C73B H73F 0.9800
C14A C24A 1.376(7)
C14A C64A 1.377(7)
C14A C74A 1.472(8)
C24A C34A 1.378(8)
C24A H24A 0.9500
C34A C44A 1.389(8)
C34A H34A 0.9500
C44A C54A 1.387(8)
C44A H44A 0.9500
C54A C64A 1.373(8)
C54A H54A 0.9500
C64A H64A 0.9500
C74A H74A 0.9800
C74A H74B 0.9800
C74A H74C 0.9800
C14B C64B 1.376(6)
C14B C24B 1.377(6)
C14B C74B 1.475(7)
C24B C34B 1.368(7)
C24B H24B 0.9500
C34B C44B 1.390(6)
C34B H34B 0.9500
C44B C54B 1.385(6)
C44B H44B 0.9500
C54B C64B 1.382(6)
C54B H54B 0.9500
C64B H64B 0.9500
C74B H74D 0.9800
C74B H74E 0.9800
C74B H74F 0.9800
C15A C65A 1.372(7)
C15A C25A 1.381(7)
C15A C75A 1.478(7)
C25A C35A 1.365(8)
C25A H25A 0.9500
C35A C45A 1.398(7)
C35A H35A 0.9500
C45A C55A 1.394(8)
C45A H45A 0.9500
C55A C65A 1.377(7)
C55A H55A 0.9500
C65A H65A 0.9500
C75A H75A 0.9800
C75A H75B 0.9800
C75A H75C 0.9800
C15B C25B 1.371(7)
C15B C65B 1.375(6)
C15B C75B 1.472(7)
C25B C35B 1.377(7)
C25B H25B 0.9500
C35B C45B 1.399(7)
C35B H35B 0.9500
C45B C55B 1.394(7)
C45B H45B 0.9500
C55B C65B 1.371(7)
C55B H55B 0.9500
C65B H65B 0.9500
C75B H75D 0.9800
C75B H75E 0.9800
C75B H75F 0.9800

loop_
_geom_torsion_atom_site_label_1
_geom_torsion_atom_site_label_2
_geom_torsion_atom_site_label_3
_geom_torsion_atom_site_label_4
_geom_torsion
O41 Rh1 P11 O11 162.26(10)
P21 Rh1 P11 O11 -18.56(9)
O41 Rh1 P11 N21 -66.34(10)
P21 Rh1 P11 N21 112.84(9)
O41 Rh1 P11 N11 47.07(9)
P21 Rh1 P11 N11 -133.75(7)
O31 Rh1 P21 O21 -114.25(9)
P11 Rh1 P21 O21 63.00(8)
O31 Rh1 P21 N41 117.55(11)
P11 Rh1 P21 N41 -65.21(10)
O31 Rh1 P21 N31 1.17(10)
P11 Rh1 P21 N31 178.41(8)
N21 P11 O11 C11 -88.32(19)
N11 P11 O11 C11 171.38(18)
Rh1 P11 O11 C11 48.3(2)
N41 P21 O21 C111 126.58(19)
N31 P21 O21 C111 -133.95(19)
Rh1 P21 O21 C111 -9.0(2)
O41 Rh1 O31 C381 -2.9(2)
P21 Rh1 O31 C381 178.1(2)
O31 Rh1 O41 C401 5.0(2)
P11 Rh1 O41 C401 -172.1(2)
O11 P11 N11 C241 130.7(2)
N21 P11 N11 C241 29.4(2)
Rh1 P11 N11 C241 -93.8(2)
O11 P11 N11 C211 -59.3(2)
N21 P11 N11 C211 -160.61(19)
Rh1 P11 N11 C211 76.2(2)
O11 P11 N21 C281 156.7(2)
N11 P11 N21 C281 -107.8(2)
Rh1 P11 N21 C281 12.9(3)
O11 P11 N21 C251 -36.0(2)
N11 P11 N21 C251 59.5(2)
Rh1 P11 N21 C251 -179.86(19)
O21 P21 N31 C291 -151.8(2)
N41 P21 N31 C291 -49.8(2)
Rh1 P21 N31 C291 77.9(2)
O21 P21 N31 C321 48.5(2)
N41 P21 N31 C321 150.5(2)
Rh1 P21 N31 C321 -81.8(2)
O21 P21 N41 C361 41.7(2)
N31 P21 N41 C361 -55.5(2)
Rh1 P21 N41 C361 179.4(2)
O21 P21 N41 C331 -154.3(2)
N31 P21 N41 C331 108.5(2)
Rh1 P21 N41 C331 -16.6(3)
P11 O11 C11 C101 -109.1(2)
P11 O11 C11 C21 76.6(3)
C101 C11 C21 C31 -0.2(4)
O11 C11 C21 C31 173.7(2)
C11 C21 C31 C41 -0.7(4)
C21 C31 C41 C91 1.6(4)
C21 C31 C41 C51 -179.2(3)
C31 C41 C51 C61 -178.5(3)
C91 C41 C51 C61 0.7(4)
C41 C51 C61 C71 1.2(5)
C51 C61 C71 C81 -2.1(5)
C61 C71 C81 C91 1.1(4)
C71 C81 C91 C101 179.8(2)
C71 C81 C91 C41 0.8(4)
C31 C41 C91 C81 177.6(2)
C51 C41 C91 C81 -1.7(4)
C31 C41 C91 C101 -1.5(4)
C51 C41 C91 C101 179.3(2)
C21 C11 C101 C91 0.3(4)
O11 C11 C101 C91 -173.7(2)
C21 C11 C101 C201 -175.7(2)
O11 C11 C101 C201 10.3(3)
C81 C91 C101 C11 -178.5(2)
C41 C91 C101 C11 0.5(3)
C81 C91 C101 C201 -2.6(4)
C41 C91 C101 C201 176.4(2)
P21 O21 C111 C201 -99.0(2)
P21 O21 C111 C121 85.5(2)
C201 C111 C121 C131 -3.6(4)
O21 C111 C121 C131 171.7(2)
C111 C121 C131 C141 0.4(4)
C121 C131 C141 C151 -178.8(3)
C121 C131 C141 C191 2.6(4)
C131 C141 C151 C161 -179.0(3)
C191 C141 C151 C161 -0.3(4)
C141 C151 C161 C171 1.2(4)
C151 C161 C171 C181 -0.4(4)
C161 C171 C181 C191 -1.3(4)
C171 C181 C191 C141 2.1(3)
C171 C181 C191 C201 -178.0(2)
C131 C141 C191 C181 177.4(2)
C151 C141 C191 C181 -1.3(3)
C131 C141 C191 C201 -2.5(3)
C151 C141 C191 C201 178.8(2)
C121 C111 C201 C191 3.6(3)
O21 C111 C201 C191 -171.71(19)
C121 C111 C201 C101 -171.8(2)
O21 C111 C201 C101 12.9(3)
C181 C191 C201 C111 179.6(2)
C141 C191 C201 C111 -0.5(3)
C181 C191 C201 C101 -5.2(3)
C141 C191 C201 C101 174.7(2)
C11 C101 C201 C111 81.7(3)
C91 C101 C201 C111 -94.1(3)
C11 C101 C201 C191 -93.5(3)
C91 C101 C201 C191 90.6(3)
C241 N11 C211 C221 -1.8(3)
P11 N11 C211 C221 -173.40(18)
N11 C211 C221 C231 1.2(3)
C211 C221 C231 C241 -0.1(3)
C221 C231 C241 N11 -1.1(3)
C211 N11 C241 C231 1.8(3)
P11 N11 C241 C231 173.12(19)
C281 N21 C251 C261 -0.6(3)
P11 N21 C251 C261 -169.7(2)
N21 C251 C261 C271 1.2(4)
C251 C261 C271 C281 -1.4(4)
C261 C271 C281 N21 1.0(4)
C251 N21 C281 C271 -0.3(3)
P11 N21 C281 C271 169.0(2)
C321 N31 C291 C301 -1.7(3)
P21 N31 C291 C301 -164.58(19)
N31 C291 C301 C311 0.7(3)
C291 C301 C311 C321 0.5(3)
C301 C311 C321 N31 -1.6(3)
C291 N31 C321 C311 2.0(3)
P21 N31 C321 C311 164.53(19)
C361 N41 C331 C341 -0.4(3)
P21 N41 C331 C341 -167.0(2)
N41 C331 C341 C351 0.1(3)
C331 C341 C351 C361 0.2(4)
C341 C351 C361 N41 -0.4(4)
C331 N41 C361 C351 0.5(3)
P21 N41 C361 C351 166.7(2)
Rh1 O31 C381 C391 1.1(4)
Rh1 O31 C381 C371 -177.1(2)
O31 C381 C391 C401 0.2(5)
C371 C381 C391 C401 178.3(3)
Rh1 O41 C401 C391 -5.6(4)
Rh1 O41 C401 C411 174.80(16)
C381 C391 C401 O41 2.3(5)
C381 C391 C401 C411 -178.1(3)
O42 Rh2 P12 O12 165.46(10)
P22 Rh2 P12 O12 -17.83(9)
O42 Rh2 P12 N22 -62.96(10)
P22 Rh2 P12 N22 113.75(9)
O42 Rh2 P12 N12 50.77(9)
P22 Rh2 P12 N12 -132.52(8)
O32 Rh2 P22 O22 -116.87(9)
P12 Rh2 P22 O22 60.06(8)
O32 Rh2 P22 N42 115.24(11)
P12 Rh2 P22 N42 -67.83(9)
O32 Rh2 P22 N32 0.17(10)
P12 Rh2 P22 N32 177.11(8)
N22 P12 O12 C12 -83.9(2)
N12 P12 O12 C12 175.17(19)
Rh2 P12 O12 C12 53.1(2)
N42 P22 O22 C112 127.0(2)
N32 P22 O22 C112 -133.5(2)
Rh2 P22 O22 C112 -7.5(2)
O42 Rh2 O32 C382 3.1(2)
P22 Rh2 O32 C382 -173.5(2)
O32 Rh2 O42 C402 -2.1(2)
P12 Rh2 O42 C402 -178.6(2)
O12 P12 N12 C242 128.8(2)
N22 P12 N12 C242 27.1(2)
Rh2 P12 N12 C242 -96.6(2)
O12 P12 N12 C212 -61.4(2)
N22 P12 N12 C212 -163.0(2)
Rh2 P12 N12 C212 73.2(2)
O12 P12 N22 C282 152.5(2)
N12 P12 N22 C282 -111.2(2)
Rh2 P12 N22 C282 9.0(3)
O12 P12 N22 C252 -34.7(2)
N12 P12 N22 C252 61.6(2)
Rh2 P12 N22 C252 -178.19(19)
O22 P22 N32 C292 -157.0(2)
N42 P22 N32 C292 -55.6(2)
Rh2 P22 N32 C292 69.8(2)
O22 P22 N32 C322 42.2(2)
N42 P22 N32 C322 143.6(2)
Rh2 P22 N32 C322 -91.0(2)
O22 P22 N42 C362 39.5(2)
N32 P22 N42 C362 -57.2(2)
Rh2 P22 N42 C362 178.7(2)
O22 P22 N42 C332 -154.1(2)
N32 P22 N42 C332 109.1(2)
Rh2 P22 N42 C332 -15.0(3)
P12 O12 C12 C102 -114.1(2)
P12 O12 C12 C22 70.8(3)
C102 C12 C22 C32 0.0(4)
O12 C12 C22 C32 174.7(2)
C12 C22 C32 C42 -1.6(4)
C22 C32 C42 C52 -176.1(3)
C22 C32 C42 C92 2.3(4)
C32 C42 C52 C62 178.4(3)
C92 C42 C52 C62 -0.1(4)
C42 C52 C62 C72 1.0(4)
C52 C62 C72 C82 -0.8(5)
C62 C72 C82 C92 -0.3(5)
C72 C82 C92 C102 -176.8(3)
C72 C82 C92 C42 1.2(4)
C52 C42 C92 C82 -1.0(4)
C32 C42 C92 C82 -179.5(2)
C52 C42 C92 C102 177.0(2)
C32 C42 C92 C102 -1.4(3)
O12 C12 C102 C92 -174.10(19)
C22 C12 C102 C92 0.8(3)
O12 C12 C102 C202 10.0(3)
C22 C12 C102 C202 -175.1(2)
C82 C92 C102 C12 177.9(2)
C42 C92 C102 C12 -0.1(3)
C82 C92 C102 C202 -6.4(4)
C42 C92 C102 C202 175.6(2)
P22 O22 C112 C202 -97.4(2)
P22 O22 C112 C122 87.7(3)
C202 C112 C122 C132 -0.1(4)
O22 C112 C122 C132 174.5(2)
C112 C122 C132 C142 -1.1(4)
C122 C132 C142 C192 1.6(4)
C122 C132 C142 C152 -179.0(2)
C132 C142 C152 C162 179.0(2)
C192 C142 C152 C162 -1.6(4)
C142 C152 C162 C172 0.9(4)
C152 C162 C172 C182 0.9(4)
C162 C172 C182 C192 -2.0(4)
C172 C182 C192 C142 1.3(3)
C172 C182 C192 C202 -177.9(2)
C132 C142 C192 C182 179.9(2)
C152 C142 C192 C182 0.5(3)
C132 C142 C192 C202 -0.9(3)
C152 C142 C192 C202 179.7(2)
O22 C112 C202 C192 -173.83(19)
C122 C112 C202 C192 0.8(4)
O22 C112 C202 C102 11.1(3)
C122 C112 C202 C102 -174.3(2)
C182 C192 C202 C112 178.9(2)
C142 C192 C202 C112 -0.3(3)
C182 C192 C202 C102 -6.2(3)
C142 C192 C202 C102 174.6(2)
C12 C102 C202 C112 81.8(3)
C92 C102 C202 C112 -93.9(3)
C12 C102 C202 C192 -93.1(3)
C92 C102 C202 C192 91.2(3)
C242 N12 C212 C222 -1.3(3)
P12 N12 C212 C222 -172.81(19)
N12 C212 C222 C232 1.4(3)
C212 C222 C232 C242 -1.0(3)
C222 C232 C242 N12 0.2(3)
C212 N12 C242 C232 0.7(3)
P12 N12 C242 C232 171.9(2)
C282 N22 C252 C262 -0.3(3)
P12 N22 C252 C262 -174.2(2)
N22 C252 C262 C272 0.1(3)
C252 C262 C272 C282 0.1(4)
C262 C272 C282 N22 -0.3(4)
C252 N22 C282 C272 0.4(3)
P12 N22 C282 C272 174.3(2)
C322 N32 C292 C302 -0.3(3)
P22 N32 C292 C302 -164.0(2)
N32 C292 C302 C312 -0.4(3)
C292 C302 C312 C322 0.9(4)
C302 C312 C322 N32 -1.1(3)
C292 N32 C322 C312 0.9(3)
P22 N32 C322 C312 164.4(2)
C362 N42 C332 C342 -0.5(3)
P22 N42 C332 C342 -169.1(2)
N42 C332 C342 C352 0.6(3)
C332 C342 C352 C362 -0.4(4)
C342 C352 C362 N42 0.1(4)
C332 N42 C362 C352 0.2(3)
P22 N42 C362 C352 168.4(2)
Rh2 O32 C382 C392 -1.8(4)
Rh2 O32 C382 C372 179.4(2)
O32 C382 C392 C402 -1.9(5)
C372 C382 C392 C402 176.9(3)
Rh2 O42 C402 C392 -0.3(4)
Rh2 O42 C402 C412 178.59(18)
C382 C392 C402 O42 3.0(5)
C382 C392 C402 C412 -175.8(3)
C63A C13A C23A C33A 0.0(3)
C73A C13A C23A C33A 179.6(3)
C13A C23A C33A C43A -0.6(3)
C23A C33A C43A C53A 1.6(6)
C33A C43A C53A C63A -2.2(8)
C43A C53A C63A C13A 1.6(8)
C23A C13A C63A C53A -0.5(6)
C73A C13A C63A C53A 179.9(4)
C63B C13B C23B C33B 0.1(3)
C73B C13B C23B C33B 179.6(3)
C13B C23B C33B C43B -0.4(3)
C23B C33B C43B C53B 1.0(6)
C33B C43B C53B C63B -1.4(8)
C23B C13B C63B C53B -0.5(6)
C73B C13B C63B C53B -180.0(5)
C43B C53B C63B C13B 1.2(9)
C64A C14A C24A C34A -0.1(3)
C74A C14A C24A C34A -179.9(3)
C14A C24A C34A C44A -0.2(3)
C24A C34A C44A C54A 0.5(6)
C34A C44A C54A C64A -0.4(9)
C44A C54A C64A C14A 0.1(9)
C24A C14A C64A C54A 0.2(7)
C74A C14A C64A C54A 180.0(5)
C64B C14B C24B C34B 0.3(3)
C74B C14B C24B C34B -179.4(3)
C14B C24B C34B C44B 0.3(3)
C24B C34B C44B C54B -0.3(5)
C34B C44B C54B C64B -0.3(7)
C24B C14B C64B C54B -0.9(5)
C74B C14B C64B C54B 178.8(4)
C44B C54B C64B C14B 0.9(7)
C65A C15A C25A C35A -0.6(3)
C75A C15A C25A C35A 179.4(3)
C15A C25A C35A C45A -0.3(3)
C25A C35A C45A C55A 0.5(6)
C35A C45A C55A C65A 0.2(8)
C25A C15A C65A C55A 1.3(6)
C75A C15A C65A C55A -178.7(5)
C45A C55A C65A C15A -1.1(8)
C65B C15B C25B C35B -0.8(3)
C75B C15B C25B C35B 179.9(3)
C15B C25B C35B C45B -0.3(3)
C25B C35B C45B C55B 0.1(6)
C35B C45B C55B C65B 1.3(8)
C45B C55B C65B C15B -2.3(8)
C25B C15B C65B C55B 2.1(6)
C75B C15B C65B C55B -178.6(4)
